data_7035436
loop_
_publ_author_name
'Di Nicola, Francesco Paolo'
'Lanzi, Massimiliano'
'Marchetti, Fabio'
'Pampaloni, Guido'
'Zacchini, Stefano'

_publ_section_title
;
 Is bond stretch isomerism in mononuclear transition metal complexes a
 real issue? The misleading case of the MoCl5/tetrahydropyran reaction
 system.
;
_journal_issue 28
_journal_name_full 'Dalton transactions (Cambridge, England : 2003)'
_journal_page_first 12653
_journal_page_last 12659
_journal_paper_doi 10.1039/c5dt01378j
_journal_volume 44
_journal_year 2015
_chemical_formula_sum 'C10 H20 Cl4 Mo O2'
_chemical_formula_weight 410.00
_chemical_name_systematic
; 
 ? 
;
_space_group_IT_number 43
_symmetry_cell_setting orthorhombic
_symmetry_space_group_name_Hall 'F 2 -2d'
_symmetry_space_group_name_H-M 'F d d 2'
_atom_sites_solution_hydrogens geom
_atom_sites_solution_primary direct
_atom_sites_solution_secondary difmap
_audit_creation_method SHELXL-97
_audit_update_record
;
2015-01-12 deposited with the CCDC.
2015-06-02 downloaded from the CCDC.
;
_cell_angle_alpha 90.00
_cell_angle_beta 90.00
_cell_angle_gamma 90.00
_cell_formula_units_Z 8
_cell_length_a 34.185(15)
_cell_length_b 7.413(3)
_cell_length_c 12.197(5)
_cell_measurement_reflns_used 4352
_cell_measurement_temperature 100(2)
_cell_measurement_theta_max 28.387
_cell_measurement_theta_min 2.383
_cell_volume 3091(2)
_computing_cell_refinement 'APEX2 (Bruker AXS, 2006)'
_computing_data_collection 'APEX2 (Bruker AXS, 2006)'
_computing_data_reduction 'SAINT (Bruker AXS, 2004)'
_computing_molecular_graphics 'ORTEPII (Johnson, 1996)'
_computing_publication_material 'XCIF (Bruker AXS, 2001)'
_computing_structure_refinement 'SHELXL-97 (Sheldrick, 1997)'
_computing_structure_solution 'SHELXS-97 (Sheldrick, 1990)'
_diffrn_ambient_temperature 100(2)
_diffrn_measured_fraction_theta_full 1.000
_diffrn_measured_fraction_theta_max 1.000
_diffrn_measurement_device_type 'CCD area detector'
_diffrn_measurement_method 'phi and omega scans'
_diffrn_radiation_monochromator graphite
_diffrn_radiation_source 'fine-focus sealed tube'
_diffrn_radiation_type MoK\a
_diffrn_radiation_wavelength 0.71073
_diffrn_reflns_av_R_equivalents 0.0362
_diffrn_reflns_av_unetI/netI 0.0322
_diffrn_reflns_limit_h_max 43
_diffrn_reflns_limit_h_min -43
_diffrn_reflns_limit_k_max 9
_diffrn_reflns_limit_k_min -9
_diffrn_reflns_limit_l_max 15
_diffrn_reflns_limit_l_min -15
_diffrn_reflns_number 5988
_diffrn_reflns_theta_full 26.97
_diffrn_reflns_theta_max 26.97
_diffrn_reflns_theta_min 2.38
_exptl_absorpt_coefficient_mu 1.528
_exptl_absorpt_correction_T_max 0.8379
_exptl_absorpt_correction_T_min 0.7106
_exptl_absorpt_correction_type empirical
_exptl_absorpt_process_details
; 
 Data were corrected for Lorentz polarization and absorption
 effects (empirical absorption correction SADABS).
 R(int) =  0.1396 (selected reflections only, before parameter refinement)
 R(int) =  0.0527 (selected reflections only, after parameter refinement)
;
_exptl_crystal_colour orange
_exptl_crystal_density_diffrn 1.762
_exptl_crystal_density_method 'not measured'
_exptl_crystal_description plate
_exptl_crystal_F_000 1648
_exptl_crystal_size_max 0.24
_exptl_crystal_size_mid 0.19
_exptl_crystal_size_min 0.12
_refine_diff_density_max 1.138
_refine_diff_density_min -0.742
_refine_diff_density_rms 0.122
_refine_ls_abs_structure_details 'Flack H D (1983), Acta Cryst. A39, 876-881'
_refine_ls_abs_structure_Flack 0.72(8)
_refine_ls_extinction_method none
_refine_ls_goodness_of_fit_ref 1.083
_refine_ls_hydrogen_treatment constr
_refine_ls_matrix_type full
_refine_ls_number_parameters 79
_refine_ls_number_reflns 1668
_refine_ls_number_restraints 1
_refine_ls_restrained_S_all 1.083
_refine_ls_R_factor_all 0.0358
_refine_ls_R_factor_gt 0.0353
_refine_ls_shift/su_max 0.000
_refine_ls_shift/su_mean 0.000
_refine_ls_structure_factor_coef Fsqd
_refine_ls_weighting_details 'calc w=1/[\s^2^(Fo^2^)+(0.0575P)^2^+18.4102P] where P=(Fo^2^+2Fc^2^)/3'
_refine_ls_weighting_scheme calc
_refine_ls_wR_factor_gt 0.0947
_refine_ls_wR_factor_ref 0.0951
_reflns_number_gt 1639
_reflns_number_total 1668
_reflns_threshold_expression >2sigma(I)
_cod_data_source_file c5dt01378j1.cif
_cod_data_source_block 1d
_cod_depositor_comments
;
The following automatic conversions were performed:

'_symmetry_cell_setting' value 'Orthorhombic' changed to
'orthorhombic' according to
/usr/data/users/saulius/crontab/automatic-downloads/rss-feeds/RSC/lib/dictionaries/cif_core.dic
dictionary named 'cif_core.dic' version 2.4.2 from 2011-04-26.

Automatic conversion script
Id: cif_fix_values 3271 2015-04-21 07:52:19Z andrius 

 Adding full bibliography for 7035429--7035437.cif.
;
_cod_original_sg_symbol_H-M Fdd2
_cod_database_code 7035436

loop_
_symmetry_equiv_pos_as_xyz
'x, y, z'
'-x, -y, z'
'x+1/4, -y+1/4, z+1/4'
'-x+1/4, y+1/4, z+1/4'
'x, y+1/2, z+1/2'
'-x, -y+1/2, z+1/2'
'x+1/4, -y+3/4, z+3/4'
'-x+1/4, y+3/4, z+3/4'
'x+1/2, y, z+1/2'
'-x+1/2, -y, z+1/2'
'x+3/4, -y+1/4, z+3/4'
'-x+3/4, y+1/4, z+3/4'
'x+1/2, y+1/2, z'
'-x+1/2, -y+1/2, z'
'x+3/4, -y+3/4, z+1/4'
'-x+3/4, y+3/4, z+1/4'

loop_
_atom_site_label
_atom_site_type_symbol
_atom_site_fract_x
_atom_site_fract_y
_atom_site_fract_z
_atom_site_U_iso_or_equiv
_atom_site_adp_type
_atom_site_occupancy
_atom_site_symmetry_multiplicity
_atom_site_calc_flag
_atom_site_refinement_flags
C1 C 0.04091(12) 0.3226(6) 0.1276(5) 0.0232(8) Uani 1 1 d .
H1A H 0.0299 0.3814 0.1936 0.028 Uiso 1 1 calc R
H1B H 0.0294 0.3810 0.0621 0.028 Uiso 1 1 calc R
C2 C 0.08464(12) 0.3453(6) 0.1265(4) 0.0240(8) Uani 1 1 d .
H2A H 0.0912 0.4754 0.1283 0.029 Uiso 1 1 calc R
H2B H 0.0953 0.2940 0.0578 0.029 Uiso 1 1 calc R
C3 C 0.10348(13) 0.2515(6) 0.2245(4) 0.0258(11) Uani 1 1 d .
H3A H 0.0962 0.3159 0.2926 0.031 Uiso 1 1 calc R
H3B H 0.1323 0.2561 0.2171 0.031 Uiso 1 1 calc R
C4 C 0.09029(12) 0.0551(6) 0.2325(4) 0.0242(8) Uani 1 1 d .
H4A H 0.1020 -0.0150 0.1716 0.029 Uiso 1 1 calc R
H4B H 0.0996 0.0027 0.3024 0.029 Uiso 1 1 calc R
C5 C 0.04589(12) 0.0419(6) 0.2269(4) 0.0219(8) Uani 1 1 d .
H5A H 0.0380 -0.0867 0.2269 0.026 Uiso 1 1 calc R
H5B H 0.0344 0.0999 0.2924 0.026 Uiso 1 1 calc R
Cl1 Cl 0.03758(4) 0.14368(17) -0.12720(13) 0.0382(3) Uani 1 1 d .
Cl2 Cl 0.04582(3) -0.23549(12) 0.01070(8) 0.0217(2) Uani 1 1 d .
Mo1 Mo 0.0000 0.0000 -0.00462(3) 0.02293(16) Uani 1 2 d S
O1 O 0.03094(8) 0.1296(4) 0.1281(3) 0.0196(6) Uani 1 1 d .

loop_
_atom_site_aniso_label
_atom_site_aniso_U_11
_atom_site_aniso_U_22
_atom_site_aniso_U_33
_atom_site_aniso_U_23
_atom_site_aniso_U_13
_atom_site_aniso_U_12
C1 0.0270(19) 0.0128(19) 0.030(2) -0.0017(17) -0.0048(18) 0.0003(16)
C2 0.0274(19) 0.0153(18) 0.029(2) 0.0001(17) -0.0012(19) -0.0023(16)
C3 0.0227(19) 0.026(2) 0.029(3) -0.0038(17) -0.0052(17) -0.0002(17)
C4 0.026(2) 0.023(2) 0.024(2) -0.0011(18) -0.0009(18) 0.0030(16)
C5 0.030(2) 0.0194(19) 0.0159(18) 0.0006(16) -0.0011(16) -0.0020(16)
Cl1 0.0485(7) 0.0287(6) 0.0373(6) 0.0038(5) -0.0009(6) 0.0012(5)
Cl2 0.0266(5) 0.0136(4) 0.0248(5) 0.0009(4) 0.0032(4) 0.0033(3)
Mo1 0.0263(2) 0.0206(2) 0.0219(2) 0.000 0.000 0.0069(2)
O1 0.0269(14) 0.0131(14) 0.0187(13) -0.0023(11) -0.0035(13) 0.0002(10)

loop_
_atom_type_symbol
_atom_type_description
_atom_type_scat_dispersion_real
_atom_type_scat_dispersion_imag
_atom_type_scat_source
C C 0.0033 0.0016 'International Tables Vol C Tables 4.2.6.8 and 6.1.1.4'
H H 0.0000 0.0000 'International Tables Vol C Tables 4.2.6.8 and 6.1.1.4'
O O 0.0106 0.0060 'International Tables Vol C Tables 4.2.6.8 and 6.1.1.4'
Cl Cl 0.1484 0.1585 'International Tables Vol C Tables 4.2.6.8 and 6.1.1.4'
Mo Mo -1.6832 0.6857 'International Tables Vol C Tables 4.2.6.8 and 6.1.1.4'

loop_
_geom_angle_atom_site_label_1
_geom_angle_atom_site_label_2
_geom_angle_atom_site_label_3
_geom_angle
_geom_angle_site_symmetry_1
_geom_angle_site_symmetry_3
O1 C1 C2 109.8(3) . .
O1 C1 H1A 109.7 . .
C2 C1 H1A 109.7 . .
O1 C1 H1B 109.7 . .
C2 C1 H1B 109.7 . .
H1A C1 H1B 108.2 . .
C1 C2 C3 111.2(4) . .
C1 C2 H2A 109.4 . .
C3 C2 H2A 109.4 . .
C1 C2 H2B 109.4 . .
C3 C2 H2B 109.4 . .
H2A C2 H2B 108.0 . .
C2 C3 C4 111.1(4) . .
C2 C3 H3A 109.4 . .
C4 C3 H3A 109.4 . .
C2 C3 H3B 109.4 . .
C4 C3 H3B 109.4 . .
H3A C3 H3B 108.0 . .
C5 C4 C3 110.7(4) . .
C5 C4 H4A 109.5 . .
C3 C4 H4A 109.5 . .
C5 C4 H4B 109.5 . .
C3 C4 H4B 109.5 . .
H4A C4 H4B 108.1 . .
O1 C5 C4 110.9(3) . .
O1 C5 H5A 109.5 . .
C4 C5 H5A 109.5 . .
O1 C5 H5B 109.5 . .
C4 C5 H5B 109.5 . .
H5A C5 H5B 108.0 . .
O1 Mo1 O1 82.86(16) 2 .
O1 Mo1 Cl1 90.46(9) 2 2
O1 Mo1 Cl1 173.05(9) . 2
O1 Mo1 Cl1 173.05(9) 2 .
O1 Mo1 Cl1 90.46(9) . .
Cl1 Mo1 Cl1 96.28(8) 2 .
O1 Mo1 Cl2 86.35(8) 2 .
O1 Mo1 Cl2 86.82(8) . .
Cl1 Mo1 Cl2 94.70(5) 2 .
Cl1 Mo1 Cl2 91.37(5) . .
O1 Mo1 Cl2 86.82(8) 2 2
O1 Mo1 Cl2 86.35(8) . 2
Cl1 Mo1 Cl2 91.37(5) 2 2
Cl1 Mo1 Cl2 94.70(5) . 2
Cl2 Mo1 Cl2 170.89(5) . 2
C5 O1 C1 110.8(3) . .
C5 O1 Mo1 126.3(2) . .
C1 O1 Mo1 122.9(3) . .

loop_
_geom_bond_atom_site_label_1
_geom_bond_atom_site_label_2
_geom_bond_distance
_geom_bond_site_symmetry_2
C1 O1 1.471(5) .
C1 C2 1.504(5) .
C1 H1A 0.9900 .
C1 H1B 0.9900 .
C2 C3 1.525(7) .
C2 H2A 0.9900 .
C2 H2B 0.9900 .
C3 C4 1.527(6) .
C3 H3A 0.9900 .
C3 H3B 0.9900 .
C4 C5 1.523(6) .
C4 H4A 0.9900 .
C4 H4B 0.9900 .
C5 O1 1.461(5) .
C5 H5A 0.9900 .
C5 H5B 0.9900 .
Cl1 Mo1 2.2405(15) .
Cl2 Mo1 2.3529(12) .
Mo1 O1 2.159(3) 2
Mo1 O1 2.159(3) .
Mo1 Cl1 2.2405(15) 2
Mo1 Cl2 2.3529(12) 2

loop_
_geom_torsion_atom_site_label_1
_geom_torsion_atom_site_label_2
_geom_torsion_atom_site_label_3
_geom_torsion_atom_site_label_4
_geom_torsion
_geom_torsion_site_symmetry_1
O1 C1 C2 C3 -57.5(5) .
C1 C2 C3 C4 52.4(5) .
C2 C3 C4 C5 -50.7(5) .
C3 C4 C5 O1 55.1(5) .
C4 C5 O1 C1 -61.2(4) .
C4 C5 O1 Mo1 116.8(3) .
C2 C1 O1 C5 62.2(5) .
C2 C1 O1 Mo1 -115.9(4) .
O1 Mo1 O1 C5 44.4(3) 2
Cl1 Mo1 O1 C5 60.6(8) 2
Cl1 Mo1 O1 C5 -133.6(3) .
Cl2 Mo1 O1 C5 -42.3(3) .
Cl2 Mo1 O1 C5 131.7(3) 2
O1 Mo1 O1 C1 -137.8(3) 2
Cl1 Mo1 O1 C1 -121.6(7) 2
Cl1 Mo1 O1 C1 44.2(3) .
Cl2 Mo1 O1 C1 135.5(3) .
Cl2 Mo1 O1 C1 -50.5(3) 2
